data_7236616
loop_
_publ_author_name
'Guo, Yao'
'Hou, Jin-Le'
'Luo, Wen'
'Li, Zhao-Qi'
'Zou, Dan-Hong'
'Zhu, Qin-Yu'
'Dai, Jie'

_publ_section_title
;
 Effects of co-coordinated auxiliary ligands on the photoelectrochemical
 behaviour of titanium-alkoxide-dyes
;
_journal_issue 34
_journal_name_full 'Journal of Materials Chemistry A'
_journal_page_first 18270
_journal_paper_doi 10.1039/C7TA05639G
_journal_volume 5
_journal_year 2017
_chemical_formula_sum 'C36 H45 N O13 Ti2'
_chemical_formula_weight 795.53
_space_group_crystal_system monoclinic
_space_group_IT_number 14
_space_group_name_Hall '-P 2ybc'
_space_group_name_H-M_alt 'P 1 21/c 1'
_atom_sites_solution_hydrogens geom
_audit_creation_method SHELXL-2016/6
_audit_update_record
;
2017-05-23 deposited with the CCDC.
2017-08-01 downloaded from the CCDC.
;
_cell_angle_alpha 90
_cell_angle_beta 93.686(3)
_cell_angle_gamma 90
_cell_formula_units_Z 4
_cell_length_a 9.6859(3)
_cell_length_b 21.7550(6)
_cell_length_c 19.0222(5)
_cell_measurement_reflns_used 9866
_cell_measurement_temperature 293(2)
_cell_measurement_theta_max 27.5
_cell_measurement_theta_min 2.8
_cell_volume 4000.0(2)
_computing_structure_refinement 'SHELXL-2016/6 (Sheldrick, 2016)'
_diffrn_ambient_temperature 293(2)
_diffrn_measured_fraction_theta_full 0.998
_diffrn_measured_fraction_theta_max 0.885
_diffrn_measurement_device_type 'Xcalibur, Atlas, Gemini'
_diffrn_radiation_type MoK\a
_diffrn_radiation_wavelength 0.71073
_diffrn_reflns_av_R_equivalents 0.0421
_diffrn_reflns_av_unetI/netI 0.0516
_diffrn_reflns_Laue_measured_fraction_full 0.998
_diffrn_reflns_Laue_measured_fraction_max 0.885
_diffrn_reflns_limit_h_max 11
_diffrn_reflns_limit_h_min -13
_diffrn_reflns_limit_k_max 29
_diffrn_reflns_limit_k_min -29
_diffrn_reflns_limit_l_max 26
_diffrn_reflns_limit_l_min -27
_diffrn_reflns_number 31104
_diffrn_reflns_point_group_measured_fraction_full 0.998
_diffrn_reflns_point_group_measured_fraction_max 0.885
_diffrn_reflns_theta_full 25.242
_diffrn_reflns_theta_max 30.277
_diffrn_reflns_theta_min 2.819
_exptl_absorpt_coefficient_mu 0.460
_exptl_absorpt_correction_T_max 1.0000
_exptl_absorpt_correction_T_min 0.5451
_exptl_absorpt_correction_type multi-scan
_exptl_absorpt_process_details 'Jacobson, R. (1998) Private communication '
_exptl_crystal_colour Purple
_exptl_crystal_density_diffrn 1.321
_exptl_crystal_description Prism
_exptl_crystal_F_000 1664
_exptl_crystal_size_max 0.350
_exptl_crystal_size_mid 0.200
_exptl_crystal_size_min 0.100
_refine_diff_density_max 1.201
_refine_diff_density_min -0.489
_refine_diff_density_rms 0.065
_refine_ls_extinction_method none
_refine_ls_goodness_of_fit_ref 1.065
_refine_ls_hydrogen_treatment constr
_refine_ls_matrix_type full
_refine_ls_number_parameters 479
_refine_ls_number_reflns 10589
_refine_ls_number_restraints 28
_refine_ls_restrained_S_all 1.077
_refine_ls_R_factor_all 0.1144
_refine_ls_R_factor_gt 0.0665
_refine_ls_shift/su_max 0.001
_refine_ls_shift/su_mean 0.000
_refine_ls_structure_factor_coef Fsqd
_refine_ls_weighting_details 'w=1/[\s^2^(Fo^2^)+(0.0200P)^2^+6.0000P] where P=(Fo^2^+2Fc^2^)/3'
_refine_ls_weighting_scheme calc
_refine_ls_wR_factor_gt 0.1243
_refine_ls_wR_factor_ref 0.1442
_reflns_Friedel_coverage 0.000
_reflns_number_gt 6508
_reflns_number_total 10589
_reflns_threshold_expression 'I > 2\s(I)'
_cod_data_source_file c7ta05639g2.cif
_cod_data_source_block 1
_cod_original_sg_symbol_H-M 'P 21/c'
_cod_database_code 7236616
_shelx_shelxl_version_number 2016/6
_shelx_space_group_comment
;
The symmetry employed for this shelxl refinement is uniquely defined
by the following loop, which should always be used as a source of
symmetry information in preference to the above space-group names.
They are only intended as comments.
;
_shelx_estimated_absorpt_t_min 0.855
_shelx_estimated_absorpt_t_max 0.955

loop_
_space_group_symop_operation_xyz
'x, y, z'
'-x, y+1/2, -z+1/2'
'-x, -y, -z'
'x, -y-1/2, z-1/2'

loop_
_atom_site_label
_atom_site_type_symbol
_atom_site_fract_x
_atom_site_fract_y
_atom_site_fract_z
_atom_site_U_iso_or_equiv
_atom_site_adp_type
_atom_site_occupancy
_atom_site_site_symmetry_order
_atom_site_calc_flag
_atom_site_refinement_flags_posn
_atom_site_refinement_flags_adp
Ti1 Ti 0.10273(6) 0.57035(3) 0.19878(3) 0.04146(15) Uani 1 1 d . .
Ti2 Ti 0.02331(7) 0.62483(3) 0.35019(3) 0.04861(17) Uani 1 1 d . .
O1 O -0.0249(2) 0.50132(9) 0.15315(10) 0.0415(5) Uani 1 1 d . .
O2 O -0.4532(3) 0.36291(13) 0.22821(14) 0.0711(8) Uani 1 1 d . .
O3 O -0.0582(2) 0.57488(9) 0.26328(10) 0.0400(5) Uani 1 1 d . .
O4 O -0.1457(2) 0.58692(10) 0.38521(11) 0.0507(6) Uani 1 1 d . .
O5 O 0.1126(2) 0.53357(10) 0.37309(11) 0.0486(5) Uani 1 1 d . .
O6 O 0.1614(2) 0.49781(10) 0.26654(11) 0.0445(5) Uani 1 1 d . .
O7 O 0.4128(4) 0.27228(15) 0.52104(17) 0.0990(11) Uani 1 1 d . .
O8 O 0.4743(4) 0.24536(15) 0.42003(17) 0.0897(10) Uani 1 1 d . .
O9 O 0.0213(2) 0.62444(10) 0.13903(11) 0.0507(6) Uani 1 1 d . .
O10 O 0.2516(2) 0.55328(10) 0.15254(11) 0.0493(5) Uani 1 1 d . .
O11 O 0.1671(2) 0.62598(10) 0.27669(12) 0.0505(6) Uani 1 1 d . .
O12 O -0.0486(3) 0.69724(11) 0.32547(13) 0.0645(7) Uani 1 1 d . .
O13 O 0.1097(3) 0.64577(12) 0.43194(13) 0.0636(7) Uani 1 1 d . .
N1 N 0.4158(3) 0.27998(15) 0.45792(18) 0.0635(8) Uani 1 1 d . .
C1 C -0.1975(3) 0.48576(13) 0.23508(14) 0.0355(6) Uani 1 1 d . .
C2 C -0.1531(3) 0.53355(14) 0.27867(15) 0.0382(7) Uani 1 1 d . .
C3 C -0.2066(3) 0.54319(15) 0.34602(15) 0.0435(7) Uani 1 1 d . .
C4 C -0.3146(4) 0.50655(17) 0.36469(17) 0.0532(9) Uani 1 1 d . .
H4 H -0.354640 0.513172 0.407168 0.064 Uiso 1 1 calc R U
C5 C -0.3634(3) 0.45976(17) 0.32005(17) 0.0511(8) Uani 1 1 d . .
H5 H -0.436514 0.435606 0.333400 0.061 Uiso 1 1 calc R U
C6 C -0.3070(3) 0.44783(15) 0.25624(15) 0.0415(7) Uani 1 1 d . .
C7 C -0.1930(3) 0.42726(13) 0.12127(14) 0.0361(6) Uani 1 1 d . .
C8 C -0.1419(3) 0.41964(15) 0.05469(16) 0.0456(7) Uani 1 1 d . .
H8 H -0.068801 0.443870 0.041460 0.055 Uiso 1 1 calc R U
C9 C -0.1992(4) 0.37644(17) 0.00868(17) 0.0568(9) Uani 1 1 d . .
H9 H -0.166172 0.372161 -0.035891 0.068 Uiso 1 1 calc R U
C10 C -0.3057(4) 0.33950(18) 0.02861(19) 0.0608(10) Uani 1 1 d . .
H10 H -0.343594 0.310094 -0.002445 0.073 Uiso 1 1 calc R U
C11 C -0.3564(4) 0.34596(16) 0.09447(18) 0.0524(8) Uani 1 1 d . .
H11 H -0.427706 0.320665 0.107602 0.063 Uiso 1 1 calc R U
C12 C -0.3015(3) 0.38990(14) 0.14110(15) 0.0401(7) Uani 1 1 d . .
C13 C -0.1319(3) 0.47364(13) 0.16984(14) 0.0348(6) Uani 1 1 d . .
C14 C -0.3618(3) 0.39739(15) 0.21106(17) 0.0464(8) Uani 1 1 d . .
C15 C 0.2232(3) 0.43697(14) 0.36627(16) 0.0415(7) Uani 1 1 d . .
C16 C 0.2218(4) 0.42722(17) 0.43851(17) 0.0587(9) Uani 1 1 d . .
H16 H 0.179186 0.455610 0.466590 0.070 Uiso 1 1 calc R U
C17 C 0.2835(4) 0.37534(18) 0.46868(18) 0.0626(10) Uani 1 1 d . .
H17 H 0.281837 0.368206 0.516821 0.075 Uiso 1 1 calc R U
C18 C 0.3471(3) 0.33477(15) 0.42628(17) 0.0466(8) Uani 1 1 d . .
C19 C 0.3499(3) 0.34292(15) 0.35486(17) 0.0474(8) Uani 1 1 d . .
H19 H 0.393484 0.314537 0.327209 0.057 Uiso 1 1 calc R U
C20 C 0.2863(3) 0.39429(15) 0.32509(17) 0.0444(7) Uani 1 1 d . .
H20 H 0.285809 0.400273 0.276667 0.053 Uiso 1 1 calc R U
C21 C 0.1602(3) 0.49421(15) 0.33333(16) 0.0426(7) Uani 1 1 d . .
C22 C -0.1064(6) 0.6557(3) 0.1256(3) 0.1015(18) Uani 1 1 d . U
H22 H -0.161574 0.651932 0.166757 0.122 Uiso 1 1 calc R U
C23 C -0.1831(6) 0.6293(3) 0.0643(4) 0.156(3) Uani 1 1 d . U
H23A H -0.171493 0.585473 0.064603 0.235 Uiso 1 1 calc R U
H23B H -0.148717 0.645959 0.022074 0.235 Uiso 1 1 calc R U
H23C H -0.279466 0.639076 0.065917 0.235 Uiso 1 1 calc R U
C24 C -0.0760(10) 0.7190(3) 0.1144(6) 0.263(6) Uani 1 1 d . U
H24A H 0.009310 0.729529 0.140086 0.394 Uiso 1 1 calc R U
H24B H -0.149380 0.743926 0.130580 0.394 Uiso 1 1 calc R U
H24C H -0.067492 0.726159 0.065087 0.394 Uiso 1 1 calc R U
C25 C 0.3601(4) 0.51013(18) 0.1438(2) 0.0596(9) Uani 1 1 d . .
H25 H 0.393518 0.494882 0.190261 0.072 Uiso 1 1 calc R U
C26 C 0.3036(5) 0.4573(2) 0.1010(3) 0.0908(15) Uani 1 1 d . .
H26A H 0.228554 0.438981 0.124052 0.136 Uiso 1 1 calc R U
H26B H 0.375160 0.427369 0.096203 0.136 Uiso 1 1 calc R U
H26C H 0.270809 0.471676 0.055202 0.136 Uiso 1 1 calc R U
C27 C 0.4781(4) 0.5425(2) 0.1105(3) 0.0935(16) Uani 1 1 d . .
H27A H 0.446483 0.557896 0.064973 0.140 Uiso 1 1 calc R U
H27B H 0.552615 0.514115 0.105547 0.140 Uiso 1 1 calc R U
H27C H 0.509873 0.576171 0.139969 0.140 Uiso 1 1 calc R U
C28 C 0.2872(5) 0.6666(2) 0.2839(2) 0.0799(13) Uani 1 1 d . .
H28 H 0.275552 0.692753 0.325018 0.096 Uiso 1 1 calc R U
C29 C 0.2918(7) 0.7074(3) 0.2225(3) 0.133(2) Uani 1 1 d . .
H29A H 0.303431 0.683203 0.181019 0.200 Uiso 1 1 calc R U
H29B H 0.368034 0.735366 0.229559 0.200 Uiso 1 1 calc R U
H29C H 0.206968 0.730146 0.216681 0.200 Uiso 1 1 calc R U
C30 C 0.4146(5) 0.6281(3) 0.3002(3) 0.125(2) Uani 1 1 d . .
H30A H 0.402882 0.604084 0.341696 0.187 Uiso 1 1 calc R U
H30B H 0.493505 0.654502 0.307966 0.187 Uiso 1 1 calc R U
H30C H 0.428467 0.601253 0.261217 0.187 Uiso 1 1 calc R U
C31 C -0.1004(7) 0.7539(3) 0.3502(4) 0.121(2) Uani 1 1 d . .
H31 H -0.082693 0.756271 0.401479 0.145 Uiso 1 1 calc R U
C32 C -0.2530(7) 0.7567(4) 0.3324(5) 0.195(4) Uani 1 1 d . .
H32A H -0.270466 0.755772 0.282113 0.292 Uiso 1 1 calc R U
H32B H -0.289515 0.794092 0.350609 0.292 Uiso 1 1 calc R U
H32C H -0.297029 0.722143 0.352871 0.292 Uiso 1 1 calc R U
C33 C -0.0307(7) 0.8041(3) 0.3176(6) 0.216(5) Uani 1 1 d . .
H33A H 0.066980 0.801266 0.329388 0.324 Uiso 1 1 calc R U
H33B H -0.064875 0.842429 0.334381 0.324 Uiso 1 1 calc R U
H33C H -0.047828 0.801807 0.267422 0.324 Uiso 1 1 calc R U
C34 C 0.1733(6) 0.6233(3) 0.4973(2) 0.1009(17) Uani 1 1 d . U
H34 H 0.136846 0.581800 0.503678 0.121 Uiso 1 1 calc R U
C35 C 0.1330(11) 0.6578(6) 0.5535(4) 0.264(6) Uani 1 1 d . U
H35A H 0.209323 0.682478 0.571758 0.395 Uiso 1 1 calc R U
H35B H 0.104316 0.630872 0.589801 0.395 Uiso 1 1 calc R U
H35C H 0.057361 0.684061 0.538042 0.395 Uiso 1 1 calc R U
C36 C 0.3201(7) 0.6167(4) 0.4918(4) 0.184(4) Uani 1 1 d . U
H36A H 0.336909 0.589178 0.453797 0.276 Uiso 1 1 calc R U
H36B H 0.361365 0.600324 0.535065 0.276 Uiso 1 1 calc R U
H36C H 0.359923 0.656088 0.482825 0.276 Uiso 1 1 calc R U

loop_
_atom_site_aniso_label
_atom_site_aniso_U_11
_atom_site_aniso_U_22
_atom_site_aniso_U_33
_atom_site_aniso_U_23
_atom_site_aniso_U_13
_atom_site_aniso_U_12
Ti1 0.0381(3) 0.0444(3) 0.0419(3) 0.0023(2) 0.0025(2) -0.0052(2)
Ti2 0.0524(4) 0.0451(3) 0.0473(3) -0.0091(3) -0.0049(3) 0.0001(3)
O1 0.0396(12) 0.0472(12) 0.0381(11) -0.0029(9) 0.0066(9) -0.0060(10)
O2 0.0649(18) 0.0794(19) 0.0719(17) -0.0162(14) 0.0278(14) -0.0354(14)
O3 0.0379(12) 0.0427(12) 0.0394(11) -0.0057(9) 0.0022(9) -0.0033(9)
O4 0.0527(14) 0.0573(14) 0.0422(12) -0.0143(11) 0.0034(10) 0.0030(11)
O5 0.0548(14) 0.0472(13) 0.0434(12) -0.0050(10) -0.0006(10) 0.0067(11)
O6 0.0459(13) 0.0476(13) 0.0401(12) 0.0017(10) 0.0038(9) 0.0034(10)
O7 0.129(3) 0.095(2) 0.073(2) 0.0325(18) 0.0081(19) 0.037(2)
O8 0.103(3) 0.081(2) 0.084(2) 0.0050(17) -0.0008(18) 0.0420(19)
O9 0.0523(14) 0.0510(13) 0.0489(13) 0.0066(11) 0.0039(10) 0.0039(11)
O10 0.0377(12) 0.0576(14) 0.0530(13) 0.0062(11) 0.0057(10) -0.0031(10)
O11 0.0464(14) 0.0500(13) 0.0545(13) -0.0051(11) -0.0017(10) -0.0129(11)
O12 0.0739(18) 0.0475(14) 0.0704(16) -0.0093(12) -0.0090(13) 0.0088(13)
O13 0.0694(17) 0.0635(16) 0.0558(15) -0.0146(12) -0.0135(13) -0.0024(13)
N1 0.064(2) 0.060(2) 0.066(2) 0.0109(17) -0.0029(17) 0.0076(16)
C1 0.0323(15) 0.0398(16) 0.0345(14) -0.0008(12) 0.0024(11) 0.0015(12)
C2 0.0313(15) 0.0442(17) 0.0389(15) 0.0000(13) 0.0017(12) 0.0043(13)
C3 0.0412(18) 0.0525(19) 0.0370(16) -0.0059(14) 0.0031(13) 0.0050(14)
C4 0.049(2) 0.071(2) 0.0412(17) -0.0061(16) 0.0122(15) 0.0010(17)
C5 0.0415(19) 0.068(2) 0.0452(18) -0.0012(16) 0.0118(14) -0.0077(16)
C6 0.0368(17) 0.0506(18) 0.0374(15) -0.0014(14) 0.0052(12) -0.0020(14)
C7 0.0349(16) 0.0389(16) 0.0342(14) 0.0011(12) 0.0001(11) 0.0028(12)
C8 0.0470(19) 0.0515(19) 0.0387(16) -0.0005(14) 0.0060(14) -0.0044(15)
C9 0.068(2) 0.064(2) 0.0386(17) -0.0129(16) 0.0044(16) -0.0055(19)
C10 0.065(2) 0.063(2) 0.055(2) -0.0199(18) -0.0005(18) -0.0108(19)
C11 0.048(2) 0.052(2) 0.058(2) -0.0073(16) 0.0055(16) -0.0107(16)
C12 0.0362(17) 0.0432(17) 0.0405(16) -0.0013(13) 0.0005(13) -0.0011(13)
C13 0.0321(15) 0.0376(15) 0.0348(14) 0.0050(12) 0.0021(11) 0.0028(12)
C14 0.0390(18) 0.0508(19) 0.0499(18) 0.0003(15) 0.0073(14) -0.0064(14)
C15 0.0381(17) 0.0459(18) 0.0401(16) -0.0009(13) 0.0006(13) -0.0029(13)
C16 0.079(3) 0.057(2) 0.0410(18) -0.0018(16) 0.0064(17) 0.0157(19)
C17 0.083(3) 0.064(2) 0.0407(18) 0.0025(17) 0.0010(18) 0.013(2)
C18 0.0455(19) 0.0434(18) 0.0501(19) 0.0074(15) -0.0027(15) 0.0016(14)
C19 0.0461(19) 0.0445(18) 0.0524(19) -0.0009(15) 0.0088(15) 0.0009(14)
C20 0.0430(18) 0.0482(18) 0.0423(17) 0.0018(14) 0.0060(14) -0.0029(14)
C21 0.0368(17) 0.0451(18) 0.0454(17) 0.0007(14) -0.0012(13) -0.0029(13)
C22 0.118(4) 0.110(4) 0.077(3) 0.015(3) 0.010(3) 0.066(4)
C23 0.092(4) 0.118(5) 0.246(8) -0.027(5) -0.083(5) 0.024(4)
C24 0.293(11) 0.109(5) 0.356(13) -0.062(7) -0.209(10) 0.102(6)
C25 0.043(2) 0.070(3) 0.065(2) 0.0130(19) 0.0042(17) 0.0087(18)
C26 0.076(3) 0.080(3) 0.116(4) -0.021(3) 0.006(3) 0.018(3)
C27 0.050(3) 0.110(4) 0.124(4) 0.030(3) 0.033(3) 0.011(2)
C28 0.075(3) 0.078(3) 0.086(3) -0.014(2) 0.002(2) -0.036(2)
C29 0.152(6) 0.107(4) 0.143(5) 0.012(4) 0.023(4) -0.077(4)
C30 0.057(3) 0.169(6) 0.145(5) -0.021(5) -0.021(3) -0.027(4)
C31 0.130(5) 0.077(4) 0.154(6) -0.008(4) -0.019(4) 0.039(4)
C32 0.118(6) 0.171(8) 0.304(11) 0.091(7) 0.082(7) 0.063(5)
C33 0.116(6) 0.067(4) 0.460(16) -0.061(7) -0.024(8) -0.014(4)
C34 0.099(4) 0.141(5) 0.060(3) -0.014(3) -0.019(3) -0.012(4)
C35 0.287(12) 0.428(16) 0.071(4) -0.050(7) -0.024(6) 0.112(12)
C36 0.101(5) 0.311(11) 0.134(6) 0.086(6) -0.054(4) -0.055(6)

loop_
_atom_type_symbol
_atom_type_description
_atom_type_scat_dispersion_real
_atom_type_scat_dispersion_imag
_atom_type_scat_source
C C 0.0033 0.0016 'International Tables Vol C Tables 4.2.6.8 and 6.1.1.4'
H H 0.0000 0.0000 'International Tables Vol C Tables 4.2.6.8 and 6.1.1.4'
N N 0.0061 0.0033 'International Tables Vol C Tables 4.2.6.8 and 6.1.1.4'
O O 0.0106 0.0060 'International Tables Vol C Tables 4.2.6.8 and 6.1.1.4'
Ti Ti 0.2776 0.4457 'International Tables Vol C Tables 4.2.6.8 and 6.1.1.4'

loop_
_geom_angle_atom_site_label_1
_geom_angle_atom_site_label_2
_geom_angle_atom_site_label_3
_geom_angle
O10 Ti1 O9 99.34(10)
O10 Ti1 O11 105.75(10)
O9 Ti1 O11 100.28(10)
O10 Ti1 O3 168.71(10)
O9 Ti1 O3 91.58(9)
O11 Ti1 O3 74.78(9)
O10 Ti1 O6 87.15(9)
O9 Ti1 O6 168.81(10)
O11 Ti1 O6 86.56(9)
O3 Ti1 O6 81.62(8)
O10 Ti1 O1 96.95(9)
O9 Ti1 O1 89.08(10)
O11 Ti1 O1 153.52(9)
O3 Ti1 O1 80.29(8)
O6 Ti1 O1 81.05(8)
O10 Ti1 Ti2 139.51(8)
O9 Ti1 Ti2 101.76(8)
O11 Ti1 Ti2 36.53(7)
O3 Ti1 Ti2 38.65(6)
O6 Ti1 Ti2 78.44(6)
O1 Ti1 Ti2 117.44(6)
O12 Ti2 O13 99.15(12)
O12 Ti2 O4 98.02(12)
O13 Ti2 O4 99.49(11)
O12 Ti2 O11 94.66(11)
O13 Ti2 O11 107.07(11)
O4 Ti2 O11 148.26(9)
O12 Ti2 O3 97.48(10)
O13 Ti2 O3 163.32(11)
O4 Ti2 O3 76.81(8)
O11 Ti2 O3 72.75(8)
O12 Ti2 O5 176.06(10)
O13 Ti2 O5 84.32(10)
O4 Ti2 O5 83.16(9)
O11 Ti2 O5 82.49(9)
O3 Ti2 O5 79.10(8)
O12 Ti2 Ti1 101.54(9)
O13 Ti2 Ti1 138.03(9)
O4 Ti2 Ti1 113.12(6)
O11 Ti2 Ti1 35.43(6)
O3 Ti2 Ti1 37.71(6)
O5 Ti2 Ti1 74.56(6)
C13 O1 Ti1 135.40(19)
C2 O3 Ti1 131.47(18)
C2 O3 Ti2 114.08(17)
Ti1 O3 Ti2 103.63(9)
C3 O4 Ti2 117.16(19)
C21 O5 Ti2 130.9(2)
C21 O6 Ti1 129.9(2)
C22 O9 Ti1 140.8(3)
C25 O10 Ti1 145.4(2)
C28 O11 Ti1 130.5(2)
C28 O11 Ti2 121.3(2)
Ti1 O11 Ti2 108.04(10)
C31 O12 Ti2 145.4(3)
C34 O13 Ti2 145.2(3)
O8 N1 O7 123.1(3)
O8 N1 C18 118.5(3)
O7 N1 C18 118.5(3)
C2 C1 C6 118.4(3)
C2 C1 C13 120.9(3)
C6 C1 C13 120.7(3)
O3 C2 C1 124.7(3)
O3 C2 C3 113.2(3)
C1 C2 C3 122.2(3)
O4 C3 C4 126.0(3)
O4 C3 C2 115.9(3)
C4 C3 C2 118.1(3)
C3 C4 C5 120.0(3)
C6 C5 C4 122.3(3)
C5 C6 C1 118.8(3)
C5 C6 C14 120.2(3)
C1 C6 C14 121.0(3)
C8 C7 C12 119.4(3)
C8 C7 C13 120.0(3)
C12 C7 C13 120.6(3)
C9 C8 C7 120.3(3)
C8 C9 C10 120.1(3)
C9 C10 C11 120.3(3)
C10 C11 C12 120.4(3)
C11 C12 C7 119.4(3)
C11 C12 C14 119.3(3)
C7 C12 C14 121.3(3)
O1 C13 C1 122.8(3)
O1 C13 C7 118.4(2)
C1 C13 C7 118.8(3)
O2 C14 C6 122.9(3)
O2 C14 C12 120.1(3)
C6 C14 C12 117.0(3)
C20 C15 C16 119.4(3)
C20 C15 C21 120.1(3)
C16 C15 C21 120.5(3)
C17 C16 C15 120.1(3)
C18 C17 C16 118.7(3)
C17 C18 C19 122.6(3)
C17 C18 N1 119.3(3)
C19 C18 N1 118.1(3)
C18 C19 C20 118.3(3)
C19 C20 C15 120.9(3)
O5 C21 O6 126.0(3)
O5 C21 C15 118.1(3)
O6 C21 C15 115.9(3)
C24 C22 O9 107.7(6)
C24 C22 C23 111.1(6)
O9 C22 C23 110.3(4)
O10 C25 C26 108.9(3)
O10 C25 C27 108.9(3)
C26 C25 C27 113.0(4)
O11 C28 C29 110.8(4)
O11 C28 C30 108.7(4)
C29 C28 C30 115.6(5)
O12 C31 C33 109.1(6)
O12 C31 C32 108.9(6)
C33 C31 C32 110.7(6)
C35 C34 C36 116.1(7)
C35 C34 O13 110.9(6)
C36 C34 O13 110.0(5)

loop_
_geom_bond_atom_site_label_1
_geom_bond_atom_site_label_2
_geom_bond_distance
Ti1 O10 1.776(2)
Ti1 O9 1.784(2)
Ti1 O11 1.983(2)
Ti1 O3 2.047(2)
Ti1 O6 2.093(2)
Ti1 O1 2.097(2)
Ti1 Ti2 3.2523(8)
Ti2 O12 1.774(2)
Ti2 O13 1.777(2)
Ti2 O4 1.986(2)
Ti2 O11 2.036(2)
Ti2 O3 2.090(2)
Ti2 O5 2.198(2)
O1 C13 1.258(3)
O2 C14 1.221(4)
O3 C2 1.332(3)
O4 C3 1.323(4)
O5 C21 1.250(4)
O6 C21 1.274(3)
O7 N1 1.214(4)
O8 N1 1.208(4)
O9 C22 1.420(5)
O10 C25 1.427(4)
O11 C28 1.460(4)
O12 C31 1.423(6)
O13 C34 1.437(5)
N1 C18 1.474(4)
C1 C2 1.381(4)
C1 C6 1.422(4)
C1 C13 1.454(4)
C2 C3 1.428(4)
C3 C4 1.379(5)
C4 C5 1.389(5)
C5 C6 1.388(4)
C6 C14 1.472(4)
C7 C8 1.399(4)
C7 C12 1.400(4)
C7 C13 1.467(4)
C8 C9 1.377(4)
C9 C10 1.380(5)
C10 C11 1.382(5)
C11 C12 1.387(4)
C12 C14 1.496(4)
C15 C20 1.382(4)
C15 C16 1.391(4)
C15 C21 1.505(4)
C16 C17 1.385(5)
C17 C18 1.369(5)
C18 C19 1.372(4)
C19 C20 1.380(4)
C22 C24 1.426(10)
C22 C23 1.460(7)
C25 C26 1.491(6)
C25 C27 1.515(5)
C28 C29 1.471(7)
C28 C30 1.506(7)
C31 C33 1.444(9)
C31 C32 1.497(9)
C34 C35 1.384(9)
C34 C36 1.439(8)

loop_
_geom_torsion_atom_site_label_1
_geom_torsion_atom_site_label_2
_geom_torsion_atom_site_label_3
_geom_torsion_atom_site_label_4
_geom_torsion
O10 Ti1 O9 C22 168.3(5)
O11 Ti1 O9 C22 -83.7(5)
O3 Ti1 O9 C22 -8.9(5)
O6 Ti1 O9 C22 43.4(8)
O1 Ti1 O9 C22 71.4(5)
Ti2 Ti1 O9 C22 -46.5(5)
O9 Ti1 O10 C25 -159.4(4)
O11 Ti1 O10 C25 97.1(4)
O3 Ti1 O10 C25 5.9(8)
O6 Ti1 O10 C25 11.4(4)
O1 Ti1 O10 C25 -69.2(4)
Ti2 Ti1 O10 C25 79.9(4)
O13 Ti2 O12 C31 -29.9(6)
O4 Ti2 O12 C31 71.1(6)
O11 Ti2 O12 C31 -138.0(6)
O3 Ti2 O12 C31 148.8(6)
Ti1 Ti2 O12 C31 -173.2(6)
O12 Ti2 O13 C34 163.5(5)
O4 Ti2 O13 C34 63.7(5)
O11 Ti2 O13 C34 -98.7(5)
O3 Ti2 O13 C34 -11.9(8)
O5 Ti2 O13 C34 -18.4(5)
Ti1 Ti2 O13 C34 -77.7(6)
Ti1 O3 C2 C1 -26.2(4)
Ti2 O3 C2 C1 -163.8(2)
Ti1 O3 C2 C3 153.9(2)
Ti2 O3 C2 C3 16.2(3)
C6 C1 C2 O3 -175.4(3)
C13 C1 C2 O3 5.9(4)
C6 C1 C2 C3 4.6(4)
C13 C1 C2 C3 -174.1(3)
Ti2 O4 C3 C4 172.1(3)
Ti2 O4 C3 C2 -7.4(4)
O3 C2 C3 O4 -6.3(4)
C1 C2 C3 O4 173.7(3)
O3 C2 C3 C4 174.2(3)
C1 C2 C3 C4 -5.8(5)
O4 C3 C4 C5 -176.2(3)
C2 C3 C4 C5 3.3(5)
C3 C4 C5 C6 0.2(5)
C4 C5 C6 C1 -1.5(5)
C4 C5 C6 C14 179.5(3)
C2 C1 C6 C5 -0.9(4)
C13 C1 C6 C5 177.8(3)
C2 C1 C6 C14 178.1(3)
C13 C1 C6 C14 -3.2(4)
C12 C7 C8 C9 1.0(5)
C13 C7 C8 C9 -179.6(3)
C7 C8 C9 C10 -1.4(5)
C8 C9 C10 C11 0.6(6)
C9 C10 C11 C12 0.5(6)
C10 C11 C12 C7 -0.8(5)
C10 C11 C12 C14 177.8(3)
C8 C7 C12 C11 0.1(4)
C13 C7 C12 C11 -179.3(3)
C8 C7 C12 C14 -178.5(3)
C13 C7 C12 C14 2.1(4)
Ti1 O1 C13 C1 -0.9(4)
Ti1 O1 C13 C7 179.09(19)
C2 C1 C13 O1 7.2(4)
C6 C1 C13 O1 -171.5(3)
C2 C1 C13 C7 -172.8(3)
C6 C1 C13 C7 8.6(4)
C8 C7 C13 O1 -7.3(4)
C12 C7 C13 O1 172.1(3)
C8 C7 C13 C1 172.6(3)
C12 C7 C13 C1 -8.0(4)
C5 C6 C14 O2 -3.0(5)
C1 C6 C14 O2 178.1(3)
C5 C6 C14 C12 176.3(3)
C1 C6 C14 C12 -2.6(4)
C11 C12 C14 O2 3.9(5)
C7 C12 C14 O2 -177.5(3)
C11 C12 C14 C6 -175.4(3)
C7 C12 C14 C6 3.2(4)
C20 C15 C16 C17 0.3(5)
C21 C15 C16 C17 -178.1(3)
C15 C16 C17 C18 0.9(6)
C16 C17 C18 C19 -1.2(6)
C16 C17 C18 N1 178.8(3)
O8 N1 C18 C17 -178.3(4)
O7 N1 C18 C17 0.5(5)
O8 N1 C18 C19 1.7(5)
O7 N1 C18 C19 -179.5(4)
C17 C18 C19 C20 0.3(5)
N1 C18 C19 C20 -179.7(3)
C18 C19 C20 C15 1.0(5)
C16 C15 C20 C19 -1.3(5)
C21 C15 C20 C19 177.1(3)
Ti2 O5 C21 O6 -3.6(5)
Ti2 O5 C21 C15 176.08(19)
Ti1 O6 C21 O5 5.5(5)
Ti1 O6 C21 C15 -174.13(19)
C20 C15 C21 O5 -175.2(3)
C16 C15 C21 O5 3.2(5)
C20 C15 C21 O6 4.4(4)
C16 C15 C21 O6 -177.2(3)
Ti1 O9 C22 C24 132.8(6)
Ti1 O9 C22 C23 -105.8(5)
Ti1 O10 C25 C26 77.5(5)
Ti1 O10 C25 C27 -158.9(3)
Ti1 O11 C28 C29 52.5(6)
Ti2 O11 C28 C29 -122.2(4)
Ti1 O11 C28 C30 -75.5(5)
Ti2 O11 C28 C30 109.7(4)
Ti2 O12 C31 C33 127.7(6)
Ti2 O12 C31 C32 -111.3(6)
Ti2 O13 C34 C35 -135.8(7)
Ti2 O13 C34 C36 94.4(7)
